data_7036581
loop_
_publ_author_name
'Yao, Shuang'
'Tam, Dennis Yiu Sun'
'Cheung, Pak Shing'
'Lam, Chi-Keung'
'Guo, Pei'
'Lam, Sik Lok'
'Lee, Hung Kay'

_publ_section_title
;
 Cobalt(ii) amido complexes derived from a monodentate arylamido ligand
 featuring a highly electron-withdrawing C6F5 substituent.
;
_journal_issue 41
_journal_name_full 'Dalton transactions (Cambridge, England : 2003)'
_journal_page_first 17950
_journal_page_last 17959
_journal_paper_doi 10.1039/c5dt00796h
_journal_volume 44
_journal_year 2015
_chemical_formula_sum 'C30 H41 F5 Li N O3'
_chemical_formula_weight 565.58
_chemical_properties_physical 'Air-sensitive, Moisture-sensitive, Oxygen-sensitive'
_space_group_crystal_system triclinic
_space_group_IT_number 2
_space_group_name_Hall '-P 1'
_space_group_name_H-M_alt 'P -1'
_symmetry_space_group_name_Hall '-P 1'
_symmetry_space_group_name_H-M 'P -1'
_atom_sites_solution_hydrogens geom
_audit_creation_method SHELXL-2014/6
_audit_update_record
;
2015-06-19 deposited with the CCDC.
2015-09-18 downloaded from the CCDC.
;
_cell_angle_alpha 78.4720(10)
_cell_angle_beta 81.1810(10)
_cell_angle_gamma 67.4930(10)
_cell_formula_units_Z 2
_cell_length_a 10.5988(4)
_cell_length_b 11.3054(4)
_cell_length_c 14.5494(5)
_cell_measurement_reflns_used 4793
_cell_measurement_temperature 296(2)
_cell_measurement_theta_max 22.33
_cell_measurement_theta_min 2.25
_cell_volume 1572.39(10)
_computing_cell_refinement 'Bruker SMART'
_computing_data_collection 'Bruker SMART'
_computing_data_reduction 'Bruker SMART'
_computing_molecular_graphics 'Bruker SHELXTL'
_computing_publication_material 'Bruker SHELXTL'
_computing_structure_refinement 'SHELXL-2014/6 (Sheldrick, 2014)'
_diffrn_ambient_temperature 296(2)
_diffrn_measured_fraction_theta_full 0.996
_diffrn_measured_fraction_theta_max 0.985
_diffrn_measurement_device_type 'CCD area detector'
_diffrn_measurement_method 'phi and omega scans'
_diffrn_radiation_type MoK\a
_diffrn_radiation_wavelength 0.71073
_diffrn_reflns_av_R_equivalents 0.0418
_diffrn_reflns_av_unetI/netI 0.0650
_diffrn_reflns_laue_measured_fraction_full 0.996
_diffrn_reflns_laue_measured_fraction_max 0.985
_diffrn_reflns_limit_h_max 13
_diffrn_reflns_limit_h_min -12
_diffrn_reflns_limit_k_max 14
_diffrn_reflns_limit_k_min -14
_diffrn_reflns_limit_l_max 19
_diffrn_reflns_limit_l_min -19
_diffrn_reflns_number 22427
_diffrn_reflns_point_group_measured_fraction_full 0.996
_diffrn_reflns_point_group_measured_fraction_max 0.985
_diffrn_reflns_theta_full 25.242
_diffrn_reflns_theta_max 27.994
_diffrn_reflns_theta_min 1.434
_exptl_absorpt_coefficient_mu 0.095
_exptl_absorpt_correction_T_max 1.000
_exptl_absorpt_correction_T_min 0.718980
_exptl_absorpt_correction_type multi-scan
_exptl_crystal_colour colourless
_exptl_crystal_density_diffrn 1.195
_exptl_crystal_description block
_exptl_crystal_F_000 600
_exptl_crystal_size_max 0.400
_exptl_crystal_size_mid 0.300
_exptl_crystal_size_min 0.200
_refine_diff_density_max 0.199
_refine_diff_density_min -0.192
_refine_diff_density_rms 0.032
_refine_ls_extinction_coef 0.025(4)
_refine_ls_extinction_expression Fc^*^=kFc[1+0.001xFc^2^\l^3^/sin(2\q)]^-1/4^
_refine_ls_extinction_method SHELXL
_refine_ls_goodness_of_fit_ref 1.009
_refine_ls_hydrogen_treatment riding
_refine_ls_matrix_type full
_refine_ls_number_parameters 362
_refine_ls_number_reflns 7465
_refine_ls_number_restraints 0
_refine_ls_restrained_S_all 1.009
_refine_ls_R_factor_all 0.1766
_refine_ls_R_factor_gt 0.0628
_refine_ls_shift/su_max 0.017
_refine_ls_shift/su_mean 0.004
_refine_ls_structure_factor_coef Fsqd
_refine_ls_weighting_details 'w=1/[\s^2^(Fo^2^)+(0.1112P)^2^+0.0187P] where P=(Fo^2^+2Fc^2^)/3'
_refine_ls_weighting_scheme calc
_refine_ls_wR_factor_gt 0.1818
_refine_ls_wR_factor_ref 0.2378
_reflns_Friedel_coverage 0.000
_reflns_number_gt 2734
_reflns_number_total 7465
_reflns_threshold_expression 'I > 2\s(I)'
_cod_data_source_file c5dt00796h1.cif
_cod_data_source_block Complex_2
_cod_depositor_comments 'Adding full bibliography for 7036576--7036582.cif.'
_cod_database_code 7036581
_shelx_space_group_comment
;
The symmetry employed for this shelxl refinement is uniquely defined
by the following loop, which should always be used as a source of
symmetry information in preference to the above space-group names.
They are only intended as comments.
;
_shelx_estimated_absorpt_t_min 0.963
_shelx_estimated_absorpt_t_max 0.981
_shelxl_version_number 2014/6

loop_
_space_group_symop_operation_xyz
'x, y, z'
'-x, -y, -z'

loop_
_atom_site_label
_atom_site_type_symbol
_atom_site_fract_x
_atom_site_fract_y
_atom_site_fract_z
_atom_site_U_iso_or_equiv
_atom_site_adp_type
_atom_site_occupancy
_atom_site_site_symmetry_order
_atom_site_calc_flag
_atom_site_refinement_flags_posn
_atom_site_refinement_flags_adp
Li1 Li 1.6710(4) -0.7722(4) 0.2583(3) 0.0777(13) Uani 1 1 d . .
N1 N 1.87654(19) -0.87108(18) 0.24839(14) 0.0596(6) Uani 1 1 d . .
F1 F 1.73122(16) -1.02618(16) 0.31110(13) 0.0959(6) Uani 1 1 d . .
F2 F 1.8439(2) -1.28429(19) 0.34012(17) 0.1292(8) Uani 1 1 d . .
F3 F 2.1217(2) -1.40902(15) 0.31654(17) 0.1349(8) Uani 1 1 d . .
F4 F 2.27877(19) -1.26311(18) 0.25905(19) 0.1401(9) Uani 1 1 d . .
F5 F 2.17260(16) -1.00999(17) 0.22386(17) 0.1213(8) Uani 1 1 d . .
C1 C 1.8699(3) -1.0836(3) 0.29484(18) 0.0631(7) Uani 1 1 d . .
C2 C 1.9264(4) -1.2157(3) 0.3104(2) 0.0770(8) Uani 1 1 d . .
C3 C 2.0632(4) -1.2776(3) 0.2980(2) 0.0849(9) Uani 1 1 d . .
C4 C 2.1409(3) -1.2049(3) 0.2697(2) 0.0827(9) Uani 1 1 d . .
C5 C 2.0838(3) -1.0721(2) 0.2521(2) 0.0704(8) Uani 1 1 d . .
C6 C 1.9430(2) -1.0003(2) 0.26352(16) 0.0529(6) Uani 1 1 d . .
C7 C 1.9522(2) -0.7882(2) 0.22294(19) 0.0572(7) Uani 1 1 d . .
C8 C 1.9874(3) -0.7403(3) 0.2929(2) 0.0720(8) Uani 1 1 d . .
C9 C 2.0468(4) -0.6483(3) 0.2671(3) 0.0951(10) Uani 1 1 d . .
H9A H 2.0702 -0.6166 0.3136 0.114 Uiso 1 1 calc R U
C10 C 2.0720(4) -0.6025(3) 0.1749(3) 0.1058(11) Uani 1 1 d . .
H10A H 2.1094 -0.5382 0.1590 0.127 Uiso 1 1 calc R U
C11 C 2.0423(4) -0.6515(3) 0.1061(3) 0.0934(10) Uani 1 1 d . .
H11A H 2.0630 -0.6222 0.0434 0.112 Uiso 1 1 calc R U
C12 C 1.9815(3) -0.7443(2) 0.1276(2) 0.0707(8) Uani 1 1 d . .
C13 C 1.9518(3) -0.7981(3) 0.0500(2) 0.0888(10) Uani 1 1 d . .
H13A H 1.9186 -0.8674 0.0806 0.107 Uiso 1 1 calc R U
C14 C 1.8407(5) -0.7008(5) -0.0080(3) 0.1418(16) Uani 1 1 d . .
H14A H 1.8265 -0.7404 -0.0560 0.213 Uiso 1 1 calc R U
H14B H 1.7573 -0.6710 0.0317 0.213 Uiso 1 1 calc R U
H14C H 1.8672 -0.6286 -0.0368 0.213 Uiso 1 1 calc R U
C15 C 2.0812(5) -0.8602(6) -0.0113(4) 0.170(2) Uani 1 1 d . .
H15A H 2.1501 -0.9218 0.0278 0.254 Uiso 1 1 calc R U
H15B H 2.0612 -0.9036 -0.0543 0.254 Uiso 1 1 calc R U
H15C H 2.1139 -0.7945 -0.0460 0.254 Uiso 1 1 calc R U
C16 C 1.9616(4) -0.7893(4) 0.3962(2) 0.0986(11) Uani 1 1 d . .
H16A H 1.9081 -0.8444 0.3998 0.118 Uiso 1 1 calc R U
C17 C 1.8792(5) -0.6827(5) 0.4538(3) 0.172(2) Uani 1 1 d . .
H17A H 1.8666 -0.7200 0.5182 0.259 Uiso 1 1 calc R U
H17B H 1.9274 -0.6250 0.4503 0.259 Uiso 1 1 calc R U
H17C H 1.7915 -0.6353 0.4294 0.259 Uiso 1 1 calc R U
C18 C 2.0949(5) -0.8734(4) 0.4401(3) 0.1441(17) Uani 1 1 d . .
H18A H 2.1466 -0.9408 0.4032 0.216 Uiso 1 1 calc R U
H18B H 2.1474 -0.8211 0.4416 0.216 Uiso 1 1 calc R U
H18C H 2.0749 -0.9114 0.5030 0.216 Uiso 1 1 calc R U
C19 C 1.5175(5) -0.5028(4) 0.1419(3) 0.1354(16) Uani 1 1 d . .
H19A H 1.4261 -0.4797 0.1739 0.162 Uiso 1 1 calc R U
H19B H 1.5232 -0.5524 0.0931 0.162 Uiso 1 1 calc R U
C20 C 1.5483(8) -0.3845(6) 0.1005(4) 0.183(3) Uani 1 1 d . .
H20A H 1.5909 -0.3904 0.0368 0.219 Uiso 1 1 calc R U
H20B H 1.4652 -0.3079 0.0993 0.219 Uiso 1 1 calc R U
C21 C 1.6390(7) -0.3796(5) 0.1599(6) 0.208(3) Uani 1 1 d . .
H21A H 1.5977 -0.3011 0.1882 0.250 Uiso 1 1 calc R U
H21B H 1.7231 -0.3779 0.1233 0.250 Uiso 1 1 calc R U
C22 C 1.6687(5) -0.4896(4) 0.2314(3) 0.1469(18) Uani 1 1 d . .
H22A H 1.7669 -0.5302 0.2360 0.176 Uiso 1 1 calc R U
H22B H 1.6253 -0.4642 0.2917 0.176 Uiso 1 1 calc R U
C23 C 1.4255(5) -0.7999(11) 0.2019(6) 0.262(5) Uani 1 1 d . .
H23A H 1.4062 -0.8074 0.2698 0.314 Uiso 1 1 calc R U
H23B H 1.3640 -0.7164 0.1736 0.314 Uiso 1 1 calc R U
C24 C 1.4075(10) -0.8963(13) 0.1704(11) 0.333(7) Uani 1 1 d . .
H24A H 1.3395 -0.8594 0.1248 0.400 Uiso 1 1 calc R U
H24B H 1.3735 -0.9474 0.2227 0.400 Uiso 1 1 calc R U
C25 C 1.5316(10) -0.9778(9) 0.1282(8) 0.259(4) Uani 1 1 d . .
H25A H 1.5178 -0.9958 0.0688 0.311 Uiso 1 1 calc R U
H25B H 1.5709 -1.0589 0.1695 0.311 Uiso 1 1 calc R U
C26 C 1.6183(5) -0.9002(4) 0.1139(3) 0.1262(14) Uani 1 1 d . .
H26A H 1.7117 -0.9546 0.1272 0.151 Uiso 1 1 calc R U
H26B H 1.6189 -0.8558 0.0496 0.151 Uiso 1 1 calc R U
C27 C 1.4478(6) -0.6462(5) 0.4060(4) 0.201(3) Uani 1 1 d . .
H27A H 1.4672 -0.5671 0.3882 0.242 Uiso 1 1 calc R U
H27B H 1.3732 -0.6384 0.3711 0.242 Uiso 1 1 calc R U
C28 C 1.4110(9) -0.6645(7) 0.5011(5) 0.260(5) Uani 1 1 d . .
H28A H 1.3169 -0.6604 0.5118 0.312 Uiso 1 1 calc R U
H28B H 1.4174 -0.5965 0.5294 0.312 Uiso 1 1 calc R U
C29 C 1.5000(8) -0.7881(7) 0.5436(4) 0.234(4) Uani 1 1 d . .
H29A H 1.4481 -0.8416 0.5745 0.281 Uiso 1 1 calc R U
H29B H 1.5511 -0.7782 0.5896 0.281 Uiso 1 1 calc R U
C30 C 1.5917(5) -0.8453(5) 0.4661(4) 0.1604(19) Uani 1 1 d . .
H30A H 1.6863 -0.8710 0.4793 0.192 Uiso 1 1 calc R U
H30B H 1.5767 -0.9217 0.4574 0.192 Uiso 1 1 calc R U
O1 O 1.6179(2) -0.5767(2) 0.20714(15) 0.0990(7) Uani 1 1 d . .
O2 O 1.5598(2) -0.8107(2) 0.1773(2) 0.1140(8) Uani 1 1 d . .
O3 O 1.5647(2) -0.7527(2) 0.38463(16) 0.1134(9) Uani 1 1 d . .

loop_
_atom_site_aniso_label
_atom_site_aniso_U_11
_atom_site_aniso_U_22
_atom_site_aniso_U_33
_atom_site_aniso_U_23
_atom_site_aniso_U_13
_atom_site_aniso_U_12
Li1 0.060(2) 0.078(3) 0.083(3) -0.016(2) -0.002(2) -0.013(2)
N1 0.0564(11) 0.0510(12) 0.0708(14) -0.0069(9) -0.0026(10) -0.0210(10)
F1 0.0718(10) 0.0978(12) 0.1228(14) -0.0094(10) 0.0062(9) -0.0451(9)
F2 0.1498(18) 0.0956(13) 0.167(2) -0.0073(12) -0.0029(15) -0.0818(14)
F3 0.1645(19) 0.0520(10) 0.185(2) -0.0230(11) -0.0359(16) -0.0255(11)
F4 0.0808(12) 0.0823(12) 0.231(2) -0.0438(14) -0.0057(14) 0.0058(11)
F5 0.0581(10) 0.0767(11) 0.216(2) -0.0159(12) 0.0151(12) -0.0230(9)
C1 0.0602(15) 0.0734(17) 0.0599(16) -0.0148(13) 0.0025(12) -0.0296(14)
C2 0.110(2) 0.0602(17) 0.078(2) -0.0082(14) -0.0072(17) -0.0517(19)
C3 0.108(2) 0.0472(16) 0.098(2) -0.0210(15) -0.0172(19) -0.0180(18)
C4 0.0730(18) 0.0597(17) 0.110(2) -0.0264(16) -0.0060(16) -0.0123(16)
C5 0.0569(15) 0.0606(16) 0.094(2) -0.0147(14) 0.0010(14) -0.0230(14)
C6 0.0536(13) 0.0549(14) 0.0537(15) -0.0109(11) -0.0023(11) -0.0229(12)
C7 0.0572(14) 0.0436(12) 0.0690(18) -0.0083(12) -0.0046(12) -0.0168(11)
C8 0.0788(18) 0.0615(16) 0.080(2) -0.0049(15) -0.0185(15) -0.0291(15)
C9 0.118(3) 0.080(2) 0.106(3) -0.0136(19) -0.028(2) -0.049(2)
C10 0.132(3) 0.077(2) 0.127(3) 0.002(2) -0.017(3) -0.065(2)
C11 0.120(3) 0.077(2) 0.088(2) 0.0042(18) -0.002(2) -0.052(2)
C12 0.0793(18) 0.0573(15) 0.075(2) -0.0078(14) 0.0020(14) -0.0284(14)
C13 0.115(2) 0.095(2) 0.0659(19) -0.0176(17) 0.0083(18) -0.051(2)
C14 0.156(4) 0.156(4) 0.102(3) -0.017(3) -0.038(3) -0.036(3)
C15 0.147(4) 0.222(5) 0.161(4) -0.123(4) 0.043(3) -0.065(4)
C16 0.116(3) 0.122(3) 0.076(2) -0.013(2) -0.0228(19) -0.060(2)
C17 0.180(4) 0.190(5) 0.088(3) -0.034(3) -0.019(3) 0.007(4)
C18 0.172(4) 0.127(3) 0.111(3) 0.011(2) -0.052(3) -0.028(3)
C19 0.135(3) 0.112(3) 0.128(3) -0.013(3) -0.052(3) 0.003(3)
C20 0.212(6) 0.130(4) 0.144(5) 0.027(3) -0.030(4) -0.012(4)
C21 0.200(6) 0.112(4) 0.292(9) 0.063(5) -0.067(6) -0.063(4)
C22 0.169(4) 0.089(3) 0.176(4) -0.029(3) -0.073(4) -0.013(3)
C23 0.085(3) 0.457(14) 0.321(9) -0.225(10) 0.037(4) -0.124(5)
C24 0.209(9) 0.371(17) 0.53(2) -0.084(14) -0.023(11) -0.220(11)
C25 0.269(10) 0.235(8) 0.366(12) -0.124(8) -0.085(9) -0.135(8)
C26 0.146(4) 0.131(3) 0.108(3) -0.037(3) -0.018(3) -0.046(3)
C27 0.180(5) 0.165(4) 0.150(5) -0.034(4) 0.063(4) 0.034(4)
C28 0.309(10) 0.173(6) 0.193(7) -0.045(5) 0.137(7) -0.023(6)
C29 0.267(8) 0.228(7) 0.128(5) -0.018(5) 0.078(5) -0.043(7)
C30 0.167(4) 0.142(4) 0.125(4) 0.003(3) 0.035(3) -0.033(3)
O1 0.1003(15) 0.0769(13) 0.1009(16) -0.0095(12) -0.0281(12) -0.0065(12)
O2 0.0691(13) 0.1191(18) 0.158(2) -0.0416(17) -0.0181(13) -0.0257(13)
O3 0.0945(15) 0.1166(17) 0.0908(17) -0.0187(14) 0.0195(12) -0.0053(14)

loop_
_atom_type_symbol
_atom_type_description
_atom_type_scat_dispersion_real
_atom_type_scat_dispersion_imag
_atom_type_scat_source
C C 0.0033 0.0016 'International Tables Vol C Tables 4.2.6.8 and 6.1.1.4'
H H 0.0000 0.0000 'International Tables Vol C Tables 4.2.6.8 and 6.1.1.4'
Li Li -0.0003 0.0001 'International Tables Vol C Tables 4.2.6.8 and 6.1.1.4'
N N 0.0061 0.0033 'International Tables Vol C Tables 4.2.6.8 and 6.1.1.4'
O O 0.0106 0.0060 'International Tables Vol C Tables 4.2.6.8 and 6.1.1.4'
F F 0.0171 0.0103 'International Tables Vol C Tables 4.2.6.8 and 6.1.1.4'

loop_
_geom_angle_atom_site_label_1
_geom_angle_atom_site_label_2
_geom_angle_atom_site_label_3
_geom_angle
O2 Li1 O3 107.2(2)
O2 Li1 N1 117.3(2)
O3 Li1 N1 120.7(3)
O2 Li1 O1 97.6(2)
O3 Li1 O1 96.9(2)
N1 Li1 O1 113.0(3)
C6 N1 C7 119.73(19)
C6 N1 Li1 127.7(2)
C7 N1 Li1 112.6(2)
C2 C1 F1 118.1(3)
C2 C1 C6 125.4(2)
F1 C1 C6 116.5(2)
C3 C2 F2 120.0(3)
C3 C2 C1 120.7(3)
F2 C2 C1 119.2(3)
C4 C3 C2 117.7(3)
C4 C3 F3 120.7(3)
C2 C3 F3 121.5(3)
C3 C4 F4 119.6(3)
C3 C4 C5 121.6(3)
F4 C4 C5 118.8(3)
F5 C5 C4 116.0(2)
F5 C5 C6 119.7(2)
C4 C5 C6 124.3(3)
N1 C6 C5 129.2(2)
N1 C6 C1 120.5(2)
C5 C6 C1 110.3(2)
C8 C7 C12 119.5(3)
C8 C7 N1 119.8(2)
C12 C7 N1 120.4(3)
C9 C8 C7 119.3(3)
C9 C8 C16 120.0(3)
C7 C8 C16 120.7(3)
C10 C9 C8 121.6(3)
C9 C10 C11 119.7(3)
C10 C11 C12 121.5(3)
C11 C12 C7 118.3(3)
C11 C12 C13 120.3(3)
C7 C12 C13 121.4(3)
C14 C13 C12 113.3(3)
C14 C13 C15 111.5(4)
C12 C13 C15 111.5(3)
C17 C16 C8 113.7(3)
C17 C16 C18 109.9(3)
C8 C16 C18 111.4(3)
O1 C19 C20 106.3(4)
C21 C20 C19 105.1(4)
C20 C21 C22 109.7(5)
O1 C22 C21 107.6(4)
C24 C23 O2 107.5(7)
C23 C24 C25 111.4(7)
C24 C25 C26 102.5(7)
O2 C26 C25 105.3(5)
C28 C27 O3 108.8(5)
C27 C28 C29 109.6(5)
C28 C29 C30 104.9(5)
O3 C30 C29 108.1(5)
C22 O1 C19 106.7(3)
C22 O1 Li1 127.4(2)
C19 O1 Li1 125.8(3)
C23 O2 C26 108.5(4)
C23 O2 Li1 123.4(4)
C26 O2 Li1 122.8(3)
C30 O3 C27 108.1(3)
C30 O3 Li1 125.8(3)
C27 O3 Li1 126.1(3)

loop_
_geom_bond_atom_site_label_1
_geom_bond_atom_site_label_2
_geom_bond_distance
Li1 O2 1.998(6)
Li1 O3 2.008(5)
Li1 N1 2.030(5)
Li1 O1 2.068(5)
N1 C6 1.345(3)
N1 C7 1.415(3)
F1 C1 1.365(3)
F2 C2 1.350(3)
F3 C3 1.361(3)
F4 C4 1.352(3)
F5 C5 1.348(3)
C1 C2 1.364(4)
C1 C6 1.405(3)
C2 C3 1.348(4)
C3 C4 1.342(4)
C4 C5 1.373(4)
C5 C6 1.402(3)
C7 C8 1.401(4)
C7 C12 1.406(4)
C8 C9 1.374(4)
C8 C16 1.516(4)
C9 C10 1.362(5)
C10 C11 1.364(5)
C11 C12 1.392(4)
C12 C13 1.508(4)
C13 C14 1.500(5)
C13 C15 1.518(5)
C16 C17 1.513(5)
C16 C18 1.521(5)
C19 O1 1.429(4)
C19 C20 1.487(7)
C20 C21 1.410(8)
C21 C22 1.419(6)
C22 O1 1.409(5)
C23 C24 1.348(11)
C23 O2 1.378(6)
C24 C25 1.416(12)
C25 C26 1.463(9)
C26 O2 1.406(4)
C27 C28 1.376(7)
C27 O3 1.404(4)
C28 C29 1.432(8)
C29 C30 1.453(7)
C30 O3 1.401(5)
